data_4349350
loop_
_publ_author_name
'Iali, Wissam'
'Green, Gary G. R.'
'Hart, Sam J.'
'Whitwood, Adrian C.'
'Duckett, Simon B.'

_publ_section_title
;
 Iridium Cyclooctene Complex That Forms a Hyperpolarization Transfer
 Catalyst before Converting to a Binuclear C-H Bond Activation Product
 Responsible for Hydrogen Isotope Exchange.
;
_journal_issue 22
_journal_name_full 'Inorganic chemistry'
_journal_page_first 11639
_journal_page_last 11643
_journal_paper_doi 10.1021/acs.inorgchem.6b02560
_journal_volume 55
_journal_year 2016
_chemical_formula_moiety 'C26 H38 Ir N2, F6 P, C6 H6'
_chemical_formula_sum 'C32 H44 F6 Ir N2 P'
_chemical_formula_weight 793.86
_space_group_crystal_system orthorhombic
_space_group_IT_number 61
_space_group_name_Hall '-P 2ac 2ab'
_space_group_name_H-M_alt 'P b c a'
_atom_sites_solution_hydrogens geom
_atom_sites_solution_primary direct
_audit_creation_date 2016-06-24
_audit_creation_method
;
Olex2 1.2
(compiled 2016.02.19 svn.r3266 for OlexSys, GUI svn.r5155)
;
_cell_angle_alpha 90
_cell_angle_beta 90
_cell_angle_gamma 90
_cell_formula_units_Z 8
_cell_length_a 16.4575(4)
_cell_length_b 17.2962(4)
_cell_length_c 22.7986(5)
_cell_measurement_reflns_used 8392
_cell_measurement_temperature 110.05(10)
_cell_measurement_theta_max 70.5580
_cell_measurement_theta_min 6.2500
_cell_volume 6489.7(3)
_computing_cell_refinement 'CrysAlisPro 1.171.38.43 (Rigaku OD, 2015)'
_computing_data_collection 'CrysAlisPro 1.171.38.43 (Rigaku OD, 2015)'
_computing_data_reduction 'CrysAlisPro 1.171.38.43 (Rigaku OD, 2015)'
_computing_molecular_graphics 'Olex2 (Dolomanov et al., 2009)'
_computing_publication_material 'Olex2 (Dolomanov et al., 2009)'
_computing_structure_refinement 'ShelXL (Sheldrick, 2015)'
_computing_structure_solution 'ShelXS (Sheldrick, 2008)'
_diffrn_ambient_environment N~2~
_diffrn_ambient_temperature 110.05(10)
_diffrn_detector 'CCD plate'
_diffrn_detector_area_resol_mean 16.1450
_diffrn_detector_type Eos
_diffrn_measured_fraction_theta_full 1.000
_diffrn_measured_fraction_theta_max 1.000
_diffrn_measurement_details
;
List of Runs (angles in degrees, time in seconds):

  # Type    Start    End  Width  t~exp~   \w     \q     \k     \f   Frames
--------------------------------------------------------------------------
  1  \w     30.00  73.00   1.00   60.00    --   54.00 -57.00   0.00   43
  2  \w     41.00  94.00   1.00   60.00    --  108.00 -25.00   0.00   53
  3  \w     43.00  72.00   1.00   60.00    --  108.00 -25.00  90.00   29
  4  \w     39.00 104.00   1.00   60.00    --  108.00 -50.00 150.00   65
  5  \w     72.00 115.00   1.00   60.00    --  108.00-111.00 150.00   43
  6  \w     52.00 115.00   1.00   60.00    --  108.00-111.00  30.00   63
  7  \w     38.00  67.00   1.00   60.00    --  108.00 -25.00 -60.00   29
  8  \w     37.00  85.00   1.00   60.00    --  108.00 -37.00 -90.00   48
  9  \w     53.00 104.00   1.00   60.00    --  108.00 -50.00-150.00   51
 10  \w    101.00 138.00   1.00   60.00    --  108.00 -91.00-150.00   37
 11  \w     88.00 173.00   1.00   60.00    --  108.00  63.00  30.00   85
 12  \w    152.00 177.00   1.00   60.00    --  108.00 111.00 -30.00   25
 13  \w    106.00 132.00   1.00   60.00    --  108.00 111.00-150.00   26
 14  \w    100.00 139.00   1.00   60.00    --  108.00 111.00 -30.00   39
 15  \w     47.00 102.00   1.00   60.00    --   54.00  57.00 120.00   55
 16  \w     25.00 123.00   1.00   60.00    --   54.00  77.00   0.00   98
 17  \w     -7.00  68.00   1.00   15.00    --    0.00  57.00-150.00   75
 18  \w    -26.00  40.00   1.00   15.00    --    0.00  77.00 -30.00   66
 19  \w     23.00 109.00   1.00   60.00    --   54.00-125.00-150.00   86
;
_diffrn_measurement_device 'four-circle diffractometer'
_diffrn_measurement_device_type 'SuperNova, Dual, Cu at zero, Eos'
_diffrn_measurement_method '\w scans'
_diffrn_orient_matrix_type 'CrysAlisPro convention (1999,Acta A55,543-557)'
_diffrn_orient_matrix_UB_11 0.0921802000
_diffrn_orient_matrix_UB_12 -0.0043515000
_diffrn_orient_matrix_UB_13 0.0111379000
_diffrn_orient_matrix_UB_21 0.0059504000
_diffrn_orient_matrix_UB_22 0.0885404000
_diffrn_orient_matrix_UB_23 -0.0054796000
_diffrn_orient_matrix_UB_31 -0.0148987000
_diffrn_orient_matrix_UB_32 0.0079069000
_diffrn_orient_matrix_UB_33 0.0665088000
_diffrn_radiation_monochromator mirror
_diffrn_radiation_probe x-ray
_diffrn_radiation_type CuK\a
_diffrn_radiation_wavelength 1.54184
_diffrn_reflns_av_R_equivalents 0.0380
_diffrn_reflns_av_unetI/netI 0.0303
_diffrn_reflns_Laue_measured_fraction_full 1.000
_diffrn_reflns_Laue_measured_fraction_max 1.000
_diffrn_reflns_limit_h_max 19
_diffrn_reflns_limit_h_min -19
_diffrn_reflns_limit_k_max 20
_diffrn_reflns_limit_k_min -19
_diffrn_reflns_limit_l_max 27
_diffrn_reflns_limit_l_min -21
_diffrn_reflns_number 25465
_diffrn_reflns_point_group_measured_fraction_full 1.000
_diffrn_reflns_point_group_measured_fraction_max 1.000
_diffrn_reflns_theta_full 67.080
_diffrn_reflns_theta_max 67.080
_diffrn_reflns_theta_min 3.878
_diffrn_source 'micro-focus sealed X-ray tube'
_diffrn_source_type 'SuperNova (Cu) X-ray Source'
_exptl_absorpt_coefficient_mu 8.940
_exptl_absorpt_correction_T_max 0.912
_exptl_absorpt_correction_T_min 0.341
_exptl_absorpt_correction_type gaussian
_exptl_absorpt_process_details
;
CrysAlisPro 1.171.38.43 (Rigaku Oxford Diffraction, 2015)
Numerical absorption correction based on gaussian integration over
			a multifaceted crystal model
Empirical absorption correction using spherical harmonics,
 implemented in SCALE3 ABSPACK scaling algorithm.
;
_exptl_crystal_colour 'clear yellow'
_exptl_crystal_colour_lustre clear
_exptl_crystal_colour_primary yellow
_exptl_crystal_density_diffrn 1.625
_exptl_crystal_description needle
_exptl_crystal_F_000 3168
_exptl_crystal_recrystallization_method 'Solvent evaporation from benzene'
_exptl_crystal_size_max 0.193
_exptl_crystal_size_mid 0.02
_exptl_crystal_size_min 0.008
_refine_diff_density_max 1.551
_refine_diff_density_min -0.848
_refine_diff_density_rms 0.104
_refine_ls_extinction_method none
_refine_ls_goodness_of_fit_ref 1.008
_refine_ls_hydrogen_treatment constr
_refine_ls_matrix_type full
_refine_ls_number_parameters 431
_refine_ls_number_reflns 5800
_refine_ls_number_restraints 81
_refine_ls_restrained_S_all 1.009
_refine_ls_R_factor_all 0.0426
_refine_ls_R_factor_gt 0.0293
_refine_ls_shift/su_max 0.001
_refine_ls_shift/su_mean 0.000
_refine_ls_structure_factor_coef Fsqd
_refine_ls_weighting_details 'w=1/[\s^2^(Fo^2^)+(0.0455P)^2^+2.8239P] where P=(Fo^2^+2Fc^2^)/3'
_refine_ls_weighting_scheme calc
_refine_ls_wR_factor_gt 0.0715
_refine_ls_wR_factor_ref 0.0783
_reflns_Friedel_coverage 0.000
_reflns_number_gt 4503
_reflns_number_total 5800
_reflns_threshold_expression 'I > 2\s(I)'
_cod_data_source_file ic6b02560_si_004.cif
_cod_data_source_block complex_5
_cod_original_cell_volume 6489.6(3)
_cod_database_code 4349350
_chemical_oxdiff_formula 'C32 H44 F6 Ir1 N2 P1'
_chemical_oxdiff_usercomment 'Wissam Ir(coe)2(py)2 PF6'
_shelx_space_group_comment
;
The symmetry employed for this shelxl refinement is uniquely defined
by the following loop, which should always be used as a source of
symmetry information in preference to the above space-group names.
They are only intended as comments.
;
_reflns_odcompleteness_completeness 99.92
_reflns_odcompleteness_iscentric 1
_reflns_odcompleteness_theta 66.97
_olex2_refinement_description
;
1. Fixed Uiso
 At 1.2 times of:
  All C(H) groups, All C(H,H) groups, All C(H,H,H,H) groups
2. Restrained distances
 C12B-C11 \\sim C12A-C11 \\sim C12B-C13B \\sim C12A-C13A \\sim C13B-C14B \\sim
C13A-C14A \\sim C15A-
 C14A \\sim C15A-C14B \\sim C16-C15A
 with sigma of 0.005
 C12B-C13B \\sim C12A-C13A \\sim C13B-C14B \\sim C13A-C14A \\sim C15B-C14B
\\sim C15A-C14A \\sim C16-
 C15B \\sim C16-C15A \\sim C12B-C11 \\sim C12A-C11
 with sigma of 0.02
3. Uiso/Uaniso restraints and constraints
Uanis(C6A) = Uanis(C6B)
Uanis(C5A) = Uanis(C5B)
Uanis(C32B) = Uanis(C32A)
Uanis(C29A) = Uanis(C28B)
Uanis(C31A) = Uanis(C31B)
Uanis(C12A) = Uanis(C12B)
Uanis(C13A) = Uanis(C13B)
Uanis(C14A) = Uanis(C14B)
Uanis(C15A) = Uanis(C15B)
Uanis(F1A) = Uanis(F6A)
Uanis(F1B) = Uanis(F6B)
Uanis(F2A) = Uanis(F4A)
Uanis(F2B) = Uanis(F4B)
Uanis(F3A) = Uanis(F5A)
Uanis(F3B) = Uanis(F5B)
4. Others
 Sof(H4B)=Sof(HC)=Sof(C5B)=Sof(HE)=Sof(HF)=Sof(C6B)=Sof(HH)=Sof(HI)=Sof(H7B)=
 Sof(HJ)=1-FVAR(1)
 Sof(H4A)=Sof(HB)=Sof(C5A)=Sof(HD)=Sof(H5A)=Sof(C6A)=Sof(HG)=Sof(H6A)=
 Sof(H7AA)=Sof(H7AB)=FVAR(1)
 Sof(C29B)=Sof(H29B)=Sof(C28B)=Sof(H28B)=Sof(C27B)=Sof(H5CA)=Sof(C32B)=
 Sof(H6CA)=Sof(C31B)=Sof(H7CA)=Sof(C30B)=Sof(H8CA)=1-FVAR(2)
 Sof(C30A)=Sof(H30A)=Sof(C29A)=Sof(H29A)=Sof(C28A)=Sof(H3CA)=Sof(C27A)=
 Sof(H4CA)=Sof(C32A)=Sof(H32A)=Sof(C31A)=Sof(H31A)=FVAR(2)
 Sof(HQ)=Sof(HR)=Sof(C12B)=Sof(HU)=Sof(HV)=Sof(C13B)=Sof(HY)=Sof(HZ)=Sof(C14B)=
 Sof(H2AA)=Sof(H3AA)=Sof(C15B)=Sof(H6AA)=Sof(H8AA)=Sof(H1BA)=Sof(H2BA)=1-FVAR(3)
 Sof(HO)=Sof(HP)=Sof(C12A)=Sof(HS)=Sof(HT)=Sof(C13A)=Sof(HW)=Sof(HX)=Sof(C14A)=
 Sof(H0AA)=Sof(H1AA)=Sof(C15A)=Sof(H4AA)=Sof(H5AA)=Sof(H9AA)=Sof(H0BA)=FVAR(3)
 Sof(F1B)=Sof(F2B)=Sof(F3B)=Sof(F4B)=Sof(F5B)=Sof(F6B)=1-FVAR(4)
 Sof(F1A)=Sof(F2A)=Sof(F3A)=Sof(F4A)=Sof(F5A)=Sof(F6A)=FVAR(4)
5.a Ternary CH refined with riding coordinates:
 C1(H), C2(HA), C9(HM), C10(HN)
5.b Secondary CH2 refined with riding coordinates:
 C3(H3A,H3B), C4(H4A,HB), C4(H4B,HC), C5A(HD,H5A), C5B(HE,HF), C6A(HG,H6A),
 C6B(HH,HI), C7(H7AA,H7AB), C7(H7B,HJ), C8(HK,HL), C11(HO,HP), C11(HQ,HR),
 C12A(HS,HT), C12B(HU,HV), C13A(HW,HX), C13B(HY,HZ), C14A(H0AA,H1AA), C14B(H2AA,
 H3AA), C15A(H4AA,H5AA), C15B(H6AA,H8AA), C16(H9AA,H0BA), C16(H1BA,H2BA)
5.c Aromatic/amide H refined with riding coordinates:
 C17(H3BA), C18(H4BA), C19(H5BA), C20(H6BA), C21(H7BA), C22(H8BA), C23(H9BA),
 C24(H0CA), C25(H1CA), C26(H2CA), C30A(H30A), C29A(H29A), C28A(H3CA),
 C27A(H4CA), C32A(H32A), C31A(H31A), C29B(H29B), C28B(H28B), C27B(H5CA),
 C32B(H6CA), C31B(H7CA), C30B(H8CA)
5.d Fitted hexagon refined as free rotating group:
 C30A(C29A,C28A,C27A,C32A,C31A), C29B(C28B,C27B,C32B,C31B,C30B)
;
_shelx_shelxl_version_number 2014/7
_olex2_date_sample_data_collection 2016-06-02
_olex2_exptl_crystal_mounting_method '100 /mm micromount'
_olex2_submission_special_instructions 'No special instructions were received'
_oxdiff_exptl_absorpt_empirical_details
;
Empirical correction (ABSPACK) includes:
- Absorption correction using spherical harmonics
- Frame scaling
;
_oxdiff_exptl_absorpt_empirical_full_max 1.357
_oxdiff_exptl_absorpt_empirical_full_min 0.819

loop_
_space_group_symop_operation_xyz
'x, y, z'
'-x+1/2, -y, z+1/2'
'x+1/2, -y+1/2, -z'
'-x, y+1/2, -z+1/2'
'-x, -y, -z'
'x-1/2, y, -z-1/2'
'-x-1/2, y-1/2, z'
'x, -y-1/2, z-1/2'

loop_
_atom_site_label
_atom_site_type_symbol
_atom_site_fract_x
_atom_site_fract_y
_atom_site_fract_z
_atom_site_U_iso_or_equiv
_atom_site_adp_type
_atom_site_occupancy
_atom_site_site_symmetry_order
_atom_site_calc_flag
_atom_site_refinement_flags_posn
_atom_site_refinement_flags_occupancy
_atom_site_disorder_assembly
_atom_site_disorder_group
C1 C 0.4451(2) 0.2749(3) 0.32760(19) 0.0281(10) Uani 1 1 d . . . .
H H 0.4891 0.2825 0.2979 0.034 Uiso 1 1 calc R . . .
C2 C 0.3876(3) 0.3330(3) 0.3255(2) 0.0330(10) Uani 1 1 d . . . .
HA H 0.4003 0.3731 0.2953 0.040 Uiso 1 1 calc R . . .
C3 C 0.3479(3) 0.3664(3) 0.3793(3) 0.0470(14) Uani 1 1 d . . . .
H3A H 0.3442 0.3261 0.4100 0.056 Uiso 1 1 calc R . . .
H3B H 0.2920 0.3833 0.3695 0.056 Uiso 1 1 calc R . . .
C4 C 0.3965(4) 0.4357(3) 0.4030(3) 0.0580(16) Uani 1 1 d . . . .
H4A H 0.3611 0.4677 0.4283 0.070 Uiso 0.591(7) 1 calc R P A 1
HB H 0.4151 0.4682 0.3698 0.070 Uiso 0.591(7) 1 calc R P A 1
H4B H 0.3810 0.4815 0.3795 0.070 Uiso 0.409(7) 1 calc R P A 2
HC H 0.3779 0.4453 0.4436 0.070 Uiso 0.409(7) 1 calc R P A 2
C5A C 0.4745(6) 0.4066(6) 0.4404(4) 0.047(2) Uani 0.591(7) 1 d . P A 1
HD H 0.4956 0.4509 0.4632 0.056 Uiso 0.591(7) 1 calc R P A 1
H5A H 0.4560 0.3670 0.4688 0.056 Uiso 0.591(7) 1 calc R P A 1
C5B C 0.4815(9) 0.4327(8) 0.4042(6) 0.047(2) Uani 0.409(7) 1 d . P A 2
HE H 0.5022 0.4825 0.4195 0.056 Uiso 0.409(7) 1 calc R P A 2
HF H 0.5015 0.4271 0.3634 0.056 Uiso 0.409(7) 1 calc R P A 2
C6A C 0.5454(5) 0.3721(6) 0.4040(4) 0.0439(18) Uani 0.591(7) 1 d . P A 1
HG H 0.5392 0.3883 0.3626 0.053 Uiso 0.591(7) 1 calc R P A 1
H6A H 0.5973 0.3936 0.4187 0.053 Uiso 0.591(7) 1 calc R P A 1
C6B C 0.5169(9) 0.3680(8) 0.4408(6) 0.0439(18) Uani 0.409(7) 1 d . P A 2
HH H 0.4751 0.3519 0.4695 0.053 Uiso 0.409(7) 1 calc R P A 2
HI H 0.5631 0.3894 0.4634 0.053 Uiso 0.409(7) 1 calc R P A 2
C7 C 0.5492(3) 0.2897(4) 0.4065(2) 0.0510(15) Uani 1 1 d . . . .
H7AA H 0.5584 0.2751 0.4480 0.061 Uiso 0.591(7) 1 calc R P A 1
H7AB H 0.5978 0.2733 0.3842 0.061 Uiso 0.591(7) 1 calc R P A 1
H7B H 0.5841 0.3049 0.3731 0.061 Uiso 0.409(7) 1 calc R P A 2
HJ H 0.5821 0.2580 0.4337 0.061 Uiso 0.409(7) 1 calc R P A 2
C8 C 0.4769(3) 0.2420(3) 0.3841(2) 0.0352(11) Uani 1 1 d . . . .
HK H 0.4943 0.1879 0.3777 0.042 Uiso 1 1 calc R . . .
HL H 0.4332 0.2421 0.4139 0.042 Uiso 1 1 calc R . . .
C9 C 0.4017(3) 0.2331(3) 0.20748(17) 0.0289(10) Uani 1 1 d . . . .
HM H 0.4576 0.2548 0.2122 0.035 Uiso 1 1 calc R . . .
C10 C 0.3419(3) 0.2902(3) 0.20495(17) 0.0305(10) Uani 1 1 d . . . .
HN H 0.3652 0.3433 0.2090 0.037 Uiso 1 1 calc R . . .
C11 C 0.2716(3) 0.2881(3) 0.16354(19) 0.0455(14) Uani 1 1 d D . . .
HO H 0.2278 0.3222 0.1782 0.055 Uiso 0.737(7) 1 calc R P B 1
HP H 0.2500 0.2347 0.1611 0.055 Uiso 0.737(7) 1 calc R P B 1
HQ H 0.2223 0.3050 0.1849 0.055 Uiso 0.263(7) 1 calc R P B 2
HR H 0.2628 0.2338 0.1511 0.055 Uiso 0.263(7) 1 calc R P B 2
C12A C 0.2989(7) 0.3153(5) 0.1017(3) 0.051(3) Uani 0.737(7) 1 d D P B 1
HS H 0.2494 0.3288 0.0793 0.062 Uiso 0.737(7) 1 calc R P B 1
HT H 0.3305 0.3635 0.1067 0.062 Uiso 0.737(7) 1 calc R P B 1
C12B C 0.2811(17) 0.339(2) 0.1080(12) 0.051(3) Uani 0.263(7) 1 d D P B 2
HU H 0.2375 0.3276 0.0793 0.062 Uiso 0.263(7) 1 calc R P B 2
HV H 0.2798 0.3944 0.1181 0.062 Uiso 0.263(7) 1 calc R P B 2
C13A C 0.3501(3) 0.2594(4) 0.0637(3) 0.0386(16) Uani 0.737(7) 1 d D P B 1
HW H 0.3239 0.2078 0.0644 0.046 Uiso 0.737(7) 1 calc R P B 1
HX H 0.3489 0.2780 0.0226 0.046 Uiso 0.737(7) 1 calc R P B 1
C13B C 0.3651(10) 0.3151(8) 0.0836(7) 0.0386(16) Uani 0.263(7) 1 d D P B 2
HY H 0.4054 0.3432 0.1078 0.046 Uiso 0.263(7) 1 calc R P B 2
HZ H 0.3682 0.3382 0.0439 0.046 Uiso 0.263(7) 1 calc R P B 2
C14A C 0.4395(4) 0.2500(4) 0.0824(3) 0.0452(19) Uani 0.737(7) 1 d D P B 1
H0AA H 0.4755 0.2530 0.0477 0.054 Uiso 0.737(7) 1 calc R P B 1
H1AA H 0.4549 0.2916 0.1101 0.054 Uiso 0.737(7) 1 calc R P B 1
C14B C 0.3989(12) 0.2319(9) 0.0772(8) 0.0452(19) Uani 0.263(7) 1 d D P B 2
H2AA H 0.3503 0.1986 0.0730 0.054 Uiso 0.263(7) 1 calc R P B 2
H3AA H 0.4263 0.2311 0.0385 0.054 Uiso 0.263(7) 1 calc R P B 2
C15A C 0.4481(5) 0.1707(4) 0.1121(3) 0.047(3) Uani 0.737(7) 1 d D P B 1
H4AA H 0.5063 0.1613 0.1202 0.056 Uiso 0.737(7) 1 calc R P B 1
H5AA H 0.4296 0.1304 0.0843 0.056 Uiso 0.737(7) 1 calc R P B 1
C15B C 0.4558(11) 0.188(2) 0.1186(9) 0.047(3) Uani 0.263(7) 1 d D P B 2
H6AA H 0.5001 0.2215 0.1329 0.056 Uiso 0.263(7) 1 calc R P B 2
H8AA H 0.4800 0.1423 0.0986 0.056 Uiso 0.263(7) 1 calc R P B 2
C16 C 0.4001(3) 0.1620(3) 0.16984(18) 0.0347(11) Uani 1 1 d D . . .
H9AA H 0.3429 0.1493 0.1604 0.042 Uiso 0.737(7) 1 calc R P B 1
H0BA H 0.4229 0.1182 0.1924 0.042 Uiso 0.737(7) 1 calc R P B 1
H1BA H 0.3444 0.1501 0.1561 0.042 Uiso 0.263(7) 1 calc R P B 2
H2BA H 0.4225 0.1166 0.1907 0.042 Uiso 0.263(7) 1 calc R P B 2
C17 C 0.2555(3) 0.0803(2) 0.2549(2) 0.0297(9) Uani 1 1 d . . . .
H3BA H 0.3097 0.0617 0.2581 0.036 Uiso 1 1 calc R . . .
C18 C 0.1939(3) 0.0278(3) 0.2472(2) 0.0386(11) Uani 1 1 d . . . .
H4BA H 0.2057 -0.0259 0.2456 0.046 Uiso 1 1 calc R . . .
C19 C 0.1148(3) 0.0533(3) 0.2417(2) 0.0406(12) Uani 1 1 d . . . .
H5BA H 0.0713 0.0179 0.2361 0.049 Uiso 1 1 calc R . . .
C20 C 0.1007(3) 0.1319(3) 0.2445(2) 0.0382(12) Uani 1 1 d . . . .
H6BA H 0.0471 0.1514 0.2407 0.046 Uiso 1 1 calc R . . .
C21 C 0.1649(3) 0.1821(3) 0.25297(19) 0.0299(9) Uani 1 1 d . . . .
H7BA H 0.1544 0.2360 0.2552 0.036 Uiso 1 1 calc R . . .
C22 C 0.3275(3) 0.1208(3) 0.39034(19) 0.0307(10) Uani 1 1 d . . . .
H8BA H 0.3755 0.1016 0.3724 0.037 Uiso 1 1 calc R . . .
C23 C 0.2947(3) 0.0809(3) 0.4374(2) 0.0383(11) Uani 1 1 d . . . .
H9BA H 0.3203 0.0354 0.4518 0.046 Uiso 1 1 calc R . . .
C24 C 0.2248(3) 0.1081(3) 0.46318(19) 0.0402(12) Uani 1 1 d . . . .
H0CA H 0.2007 0.0814 0.4952 0.048 Uiso 1 1 calc R . . .
C25 C 0.1904(3) 0.1748(3) 0.4417(2) 0.0386(12) Uani 1 1 d . . . .
H1CA H 0.1427 0.1952 0.4593 0.046 Uiso 1 1 calc R . . .
C26 C 0.2254(3) 0.2119(3) 0.39458(19) 0.0310(10) Uani 1 1 d . . . .
H2CA H 0.2005 0.2574 0.3797 0.037 Uiso 1 1 calc R . . .
Ir1 Ir 0.33473(2) 0.23056(2) 0.28850(2) 0.01994(7) Uani 1 1 d . . . .
N1 N 0.2423(2) 0.1570(2) 0.25820(14) 0.0228(7) Uani 1 1 d . . . .
N2 N 0.2934(2) 0.1858(2) 0.36913(15) 0.0253(7) Uani 1 1 d . . . .
F1A F 0.5889(5) 0.3307(6) 0.1700(6) 0.0573(19) Uani 0.555(11) 1 d . P C 1
F1B F 0.6074(6) 0.3364(10) 0.1629(9) 0.076(3) Uani 0.445(11) 1 d . P C 2
F2A F 0.6609(6) 0.4442(4) 0.1562(5) 0.095(4) Uani 0.555(11) 1 d . P C 1
F2B F 0.6792(4) 0.4103(6) 0.2044(6) 0.072(3) Uani 0.445(11) 1 d . P C 2
F3A F 0.5243(8) 0.4304(6) 0.1414(4) 0.101(4) Uani 0.555(11) 1 d . P C 1
F3B F 0.5942(11) 0.4620(6) 0.1373(5) 0.104(4) Uani 0.445(11) 1 d . P C 2
F4A F 0.5102(6) 0.4005(4) 0.2326(5) 0.095(4) Uani 0.555(11) 1 d . P C 1
F4B F 0.4933(5) 0.4109(6) 0.1843(6) 0.072(3) Uani 0.445(11) 1 d . P C 2
F5A F 0.6419(7) 0.4099(5) 0.2470(4) 0.101(4) Uani 0.555(11) 1 d . P C 1
F5B F 0.5759(8) 0.3582(7) 0.2484(4) 0.104(4) Uani 0.445(11) 1 d . P C 2
F6A F 0.5719(6) 0.5108(4) 0.2104(4) 0.0573(19) Uani 0.555(11) 1 d . P C 1
F6B F 0.5778(7) 0.4869(7) 0.2301(7) 0.076(3) Uani 0.445(11) 1 d . P C 2
P1 P 0.58556(7) 0.41650(7) 0.19308(6) 0.0322(3) Uani 1 1 d . . . .
C30A C 0.8068(6) 0.5751(6) 0.4378(4) 0.066(4) Uani 0.526(10) 1 d . P D 1
H30A H 0.7567 0.5701 0.4174 0.079 Uiso 0.526(10) 1 calc R P D 1
C29A C 0.8109(6) 0.6190(7) 0.4887(5) 0.060(3) Uani 0.526(10) 1 d G P D 1
H29A H 0.7636 0.6440 0.5032 0.072 Uiso 0.526(10) 1 calc R P D 1
C28A C 0.8842(7) 0.6263(7) 0.5185(4) 0.061(5) Uani 0.526(10) 1 d G P D 1
H3CA H 0.8871 0.6563 0.5533 0.073 Uiso 0.526(10) 1 calc R P D 1
C27A C 0.9534(6) 0.5897(6) 0.4973(5) 0.063(4) Uani 0.526(10) 1 d G P D 1
H4CA H 1.0035 0.5947 0.5176 0.076 Uiso 0.526(10) 1 calc R P D 1
C32A C 0.9493(6) 0.5458(7) 0.4463(6) 0.068(3) Uani 0.526(10) 1 d G P D 1
H32A H 0.9966 0.5207 0.4318 0.082 Uiso 0.526(10) 1 calc R P D 1
C31A C 0.8760(7) 0.5384(7) 0.4165(5) 0.073(2) Uani 0.526(10) 1 d G P D 1
H31A H 0.8731 0.5084 0.3817 0.087 Uiso 0.526(10) 1 calc R P D 1
C29B C 0.7601(6) 0.5761(7) 0.4583(5) 0.065(5) Uani 0.474(10) 1 d . P D 2
H29B H 0.7024 0.5787 0.4597 0.078 Uiso 0.474(10) 1 calc R P D 2
C28B C 0.8060(8) 0.6107(8) 0.5022(5) 0.060(3) Uani 0.474(10) 1 d G P D 2
H28B H 0.7798 0.6369 0.5335 0.072 Uiso 0.474(10) 1 calc R P D 2
C27B C 0.8904(8) 0.6069(7) 0.5003(5) 0.058(5) Uani 0.474(10) 1 d G P D 2
H5CA H 0.9218 0.6306 0.5302 0.070 Uiso 0.474(10) 1 calc R P D 2
C32B C 0.9287(6) 0.5685(8) 0.4544(6) 0.068(3) Uani 0.474(10) 1 d G P D 2
H6CA H 0.9864 0.5659 0.4531 0.082 Uiso 0.474(10) 1 calc R P D 2
C31B C 0.8828(8) 0.5339(9) 0.4105(5) 0.073(2) Uani 0.474(10) 1 d G P D 2
H7CA H 0.9090 0.5076 0.3792 0.087 Uiso 0.474(10) 1 calc R P D 2
C30B C 0.7984(8) 0.5377(7) 0.4125(4) 0.068(5) Uani 0.474(10) 1 d G P D 2
H8CA H 0.7670 0.5140 0.3825 0.082 Uiso 0.474(10) 1 calc R P D 2

loop_
_atom_site_aniso_label
_atom_site_aniso_U_11
_atom_site_aniso_U_22
_atom_site_aniso_U_33
_atom_site_aniso_U_23
_atom_site_aniso_U_13
_atom_site_aniso_U_12
C1 0.023(2) 0.037(3) 0.024(2) -0.0039(19) -0.0009(16) -0.0062(19)
C2 0.043(3) 0.026(2) 0.030(2) 0.0007(19) -0.0115(19) -0.007(2)
C3 0.037(3) 0.033(3) 0.071(4) -0.024(3) -0.011(2) 0.010(2)
C4 0.075(4) 0.037(3) 0.061(4) -0.024(3) -0.009(3) 0.000(3)
C5A 0.058(5) 0.050(5) 0.033(4) -0.014(4) -0.006(4) -0.014(4)
C5B 0.058(5) 0.050(5) 0.033(4) -0.014(4) -0.006(4) -0.014(4)
C6A 0.045(5) 0.056(4) 0.031(4) -0.002(4) -0.013(3) -0.013(4)
C6B 0.045(5) 0.056(4) 0.031(4) -0.002(4) -0.013(3) -0.013(4)
C7 0.041(3) 0.076(4) 0.037(3) -0.002(3) -0.021(2) -0.003(3)
C8 0.038(3) 0.035(3) 0.033(2) -0.005(2) -0.015(2) 0.007(2)
C9 0.030(2) 0.044(3) 0.0126(19) -0.0043(19) 0.0030(16) -0.009(2)
C10 0.044(3) 0.030(2) 0.017(2) 0.0093(17) 0.0021(18) -0.008(2)
C11 0.046(3) 0.063(4) 0.027(2) 0.019(2) -0.005(2) 0.011(3)
C12A 0.054(6) 0.066(8) 0.034(4) 0.027(5) -0.004(3) 0.009(4)
C12B 0.054(6) 0.066(8) 0.034(4) 0.027(5) -0.004(3) 0.009(4)
C13A 0.044(4) 0.058(4) 0.014(3) 0.006(3) -0.005(2) -0.021(3)
C13B 0.044(4) 0.058(4) 0.014(3) 0.006(3) -0.005(2) -0.021(3)
C14A 0.042(5) 0.050(4) 0.044(4) -0.007(3) 0.017(4) -0.021(4)
C14B 0.042(5) 0.050(4) 0.044(4) -0.007(3) 0.017(4) -0.021(4)
C15A 0.064(4) 0.048(6) 0.029(3) -0.026(4) 0.013(3) -0.017(4)
C15B 0.064(4) 0.048(6) 0.029(3) -0.026(4) 0.013(3) -0.017(4)
C16 0.046(3) 0.037(3) 0.021(2) -0.002(2) 0.0041(19) 0.002(2)
C17 0.027(2) 0.028(2) 0.034(2) 0.004(2) -0.0023(18) -0.003(2)
C18 0.041(3) 0.030(2) 0.045(3) 0.004(2) -0.004(2) -0.008(2)
C19 0.031(2) 0.050(3) 0.040(3) 0.007(2) -0.006(2) -0.016(2)
C20 0.023(2) 0.056(3) 0.036(3) 0.007(2) -0.0011(19) 0.000(2)
C21 0.026(2) 0.036(2) 0.027(2) 0.0011(19) 0.0017(17) 0.003(2)
C22 0.038(2) 0.026(2) 0.028(2) 0.0031(19) 0.0004(19) 0.002(2)
C23 0.056(3) 0.029(2) 0.030(3) 0.006(2) -0.003(2) -0.011(2)
C24 0.061(3) 0.040(3) 0.020(2) 0.001(2) 0.006(2) -0.022(2)
C25 0.039(3) 0.054(3) 0.022(2) -0.009(2) 0.0098(19) -0.009(2)
C26 0.032(2) 0.034(2) 0.026(2) -0.0029(19) 0.0008(18) 0.000(2)
Ir1 0.02211(10) 0.02006(11) 0.01766(10) 0.00080(7) -0.00029(6) 0.00099(7)
N1 0.0225(17) 0.0246(17) 0.0212(17) 0.0017(15) 0.0009(13) -0.0017(15)
N2 0.0290(18) 0.0259(18) 0.0209(17) 0.0022(15) 0.0014(14) 0.0003(16)
F1A 0.028(2) 0.020(2) 0.124(5) -0.003(3) 0.007(3) 0.002(2)
F1B 0.031(3) 0.049(4) 0.147(8) -0.055(5) 0.024(4) -0.011(4)
F2A 0.086(5) 0.036(3) 0.161(8) 0.003(3) 0.089(5) -0.005(3)
F2B 0.030(3) 0.060(4) 0.125(9) -0.046(5) -0.007(4) 0.000(3)
F3A 0.138(8) 0.090(5) 0.075(5) -0.024(4) -0.061(5) 0.064(5)
F3B 0.160(11) 0.080(5) 0.071(5) 0.037(4) 0.045(6) 0.003(6)
F4A 0.086(5) 0.036(3) 0.161(8) 0.003(3) 0.089(5) -0.005(3)
F4B 0.030(3) 0.060(4) 0.125(9) -0.046(5) -0.007(4) 0.000(3)
F5A 0.138(8) 0.090(5) 0.075(5) -0.024(4) -0.061(5) 0.064(5)
F5B 0.160(11) 0.080(5) 0.071(5) 0.037(4) 0.045(6) 0.003(6)
F6A 0.028(2) 0.020(2) 0.124(5) -0.003(3) 0.007(3) 0.002(2)
F6B 0.031(3) 0.049(4) 0.147(8) -0.055(5) 0.024(4) -0.011(4)
P1 0.0253(6) 0.0307(6) 0.0406(6) 0.0021(5) 0.0046(5) -0.0017(5)
C30A 0.090(11) 0.049(8) 0.060(10) 0.025(7) -0.022(8) 0.008(9)
C29A 0.096(6) 0.043(4) 0.041(6) 0.013(5) 0.022(5) 0.021(4)
C28A 0.087(11) 0.043(8) 0.053(9) -0.006(6) -0.012(8) 0.021(7)
C27A 0.071(9) 0.042(7) 0.077(9) -0.006(6) 0.001(7) 0.003(7)
C32A 0.082(8) 0.050(9) 0.072(7) 0.017(6) 0.025(6) 0.004(6)
C31A 0.108(7) 0.069(5) 0.042(4) 0.013(4) 0.026(4) 0.034(5)
C29B 0.068(10) 0.044(8) 0.082(11) 0.035(8) 0.018(8) 0.022(8)
C28B 0.096(6) 0.043(4) 0.041(6) 0.013(5) 0.022(5) 0.021(4)
C27B 0.080(13) 0.029(8) 0.066(11) 0.016(8) 0.014(9) -0.007(8)
C32B 0.082(8) 0.050(9) 0.072(7) 0.017(6) 0.025(6) 0.004(6)
C31B 0.108(7) 0.069(5) 0.042(4) 0.013(4) 0.026(4) 0.034(5)
C30B 0.098(13) 0.055(10) 0.051(9) 0.007(7) 0.000(8) 0.030(9)

loop_
_atom_type_symbol
_atom_type_description
_atom_type_scat_dispersion_real
_atom_type_scat_dispersion_imag
_atom_type_scat_source
C C 0.0181 0.0091 'International Tables Vol C Tables 4.2.6.8 and 6.1.1.4'
H H 0.0000 0.0000 'International Tables Vol C Tables 4.2.6.8 and 6.1.1.4'
F F 0.0727 0.0534 'International Tables Vol C Tables 4.2.6.8 and 6.1.1.4'
Ir Ir -4.7710 6.5667 'International Tables Vol C Tables 4.2.6.8 and 6.1.1.4'
N N 0.0311 0.0180 'International Tables Vol C Tables 4.2.6.8 and 6.1.1.4'
P P 0.2955 0.4335 'International Tables Vol C Tables 4.2.6.8 and 6.1.1.4'

loop_
_exptl_crystal_face_index_h
_exptl_crystal_face_index_k
_exptl_crystal_face_index_l
_exptl_crystal_face_perp_dist
0 -1 0 0.0041
0 1 0 0.0041
0 0 1 0.0099
0 0 -1 0.0099
-1 0 -1 0.0775
1 0 0 0.0964
-1 0 0 0.0968

loop_
_geom_angle_atom_site_label_1
_geom_angle_atom_site_label_2
_geom_angle_atom_site_label_3
_geom_angle
C2 C1 H 112.1
C2 C1 C8 123.0(4)
C2 C1 Ir1 70.7(2)
C8 C1 H 112.1
C8 C1 Ir1 120.8(3)
Ir1 C1 H 112.1
C1 C2 HA 112.7
C1 C2 C3 123.3(4)
C1 C2 Ir1 72.0(3)
C3 C2 HA 112.7
C3 C2 Ir1 117.4(3)
Ir1 C2 HA 112.7
C2 C3 H3A 109.4
C2 C3 H3B 109.4
C2 C3 C4 111.0(5)
H3A C3 H3B 108.0
C4 C3 H3A 109.4
C4 C3 H3B 109.4
C3 C4 H4A 109.5
C3 C4 HB 109.5
C3 C4 H4B 107.4
C3 C4 HC 107.4
C3 C4 C5A 110.8(5)
H4A C4 HB 108.1
H4B C4 HC 106.9
C5A C4 H4A 109.5
C5A C4 HB 109.5
C5B C4 C3 119.8(7)
C5B C4 H4B 107.4
C5B C4 HC 107.4
C4 C5A HD 108.4
C4 C5A H5A 108.4
HD C5A H5A 107.4
C6A C5A C4 115.7(7)
C6A C5A HD 108.4
C6A C5A H5A 108.4
C4 C5B HE 108.5
C4 C5B HF 108.5
C4 C5B C6B 115.0(12)
HE C5B HF 107.5
C6B C5B HE 108.5
C6B C5B HF 108.5
C5A C6A HG 108.9
C5A C6A H6A 108.9
HG C6A H6A 107.7
C7 C6A C5A 113.3(8)
C7 C6A HG 108.9
C7 C6A H6A 108.9
C5B C6B HH 107.8
C5B C6B HI 107.8
C5B C6B C7 118.0(10)
HH C6B HI 107.1
C7 C6B HH 107.8
C7 C6B HI 107.8
C6A C7 H7AA 107.5
C6A C7 H7AB 107.5
C6A C7 C8 119.3(5)
C6B C7 H7B 109.6
C6B C7 HJ 109.6
H7AA C7 H7AB 107.0
H7B C7 HJ 108.1
C8 C7 C6B 110.5(6)
C8 C7 H7AA 107.5
C8 C7 H7AB 107.5
C8 C7 H7B 109.6
C8 C7 HJ 109.6
C1 C8 C7 110.7(4)
C1 C8 HK 109.5
C1 C8 HL 109.5
C7 C8 HK 109.5
C7 C8 HL 109.5
HK C8 HL 108.1
C10 C9 HM 112.8
C10 C9 C16 122.9(4)
C10 C9 Ir1 71.8(2)
C16 C9 HM 112.8
C16 C9 Ir1 117.8(3)
Ir1 C9 HM 112.8
C9 C10 HN 112.1
C9 C10 C11 123.7(4)
C9 C10 Ir1 70.5(2)
C11 C10 HN 112.1
C11 C10 Ir1 120.1(3)
Ir1 C10 HN 112.1
C10 C11 HO 109.7
C10 C11 HP 109.7
C10 C11 HQ 108.5
C10 C11 HR 108.5
C10 C11 C12A 110.0(6)
C10 C11 C12B 115.2(15)
HO C11 HP 108.2
HQ C11 HR 107.5
C12A C11 HO 109.7
C12A C11 HP 109.7
C12B C11 HQ 108.5
C12B C11 HR 108.5
C11 C12A HS 107.7
C11 C12A HT 107.7
HS C12A HT 107.1
C13A C12A C11 118.5(5)
C13A C12A HS 107.7
C13A C12A HT 107.7
C11 C12B HU 111.0
C11 C12B HV 111.0
HU C12B HV 109.0
C13B C12B C11 103.6(11)
C13B C12B HU 111.0
C13B C12B HV 111.0
C12A C13A HW 108.4
C12A C13A HX 108.4
HW C13A HX 107.5
C14A C13A C12A 115.5(7)
C14A C13A HW 108.4
C14A C13A HX 108.4
C12B C13B HY 105.6
C12B C13B HZ 105.6
C12B C13B C14B 126.8(19)
HY C13B HZ 106.1
C14B C13B HY 105.6
C14B C13B HZ 105.6
C13A C14A H0AA 110.2
C13A C14A H1AA 110.2
H0AA C14A H1AA 108.5
C15A C14A C13A 107.7(6)
C15A C14A H0AA 110.2
C15A C14A H1AA 110.2
C13B C14B H2AA 105.1
C13B C14B H3AA 105.1
H2AA C14B H3AA 105.9
C15B C14B C13B 129(2)
C15B C14B H2AA 105.1
C15B C14B H3AA 105.1
C14A C15A H4AA 108.6
C14A C15A H5AA 108.6
C14A C15A C16 114.6(5)
H4AA C15A H5AA 107.6
C16 C15A H4AA 108.6
C16 C15A H5AA 108.6
C14B C15B H6AA 110.9
C14B C15B H8AA 110.9
C14B C15B C16 104.2(13)
H6AA C15B H8AA 108.9
C16 C15B H6AA 110.9
C16 C15B H8AA 110.9
C9 C16 C15A 113.5(4)
C9 C16 C15B 100.7(15)
C9 C16 H9AA 108.9
C9 C16 H0BA 108.9
C9 C16 H1BA 111.6
C9 C16 H2BA 111.6
C15A C16 H9AA 108.9
C15A C16 H0BA 108.9
C15B C16 H1BA 111.6
C15B C16 H2BA 111.6
H9AA C16 H0BA 107.7
H1BA C16 H2BA 109.4
C18 C17 H3BA 118.7
N1 C17 H3BA 118.7
N1 C17 C18 122.7(4)
C17 C18 H4BA 120.1
C17 C18 C19 119.8(5)
C19 C18 H4BA 120.1
C18 C19 H5BA 121.1
C20 C19 C18 117.9(4)
C20 C19 H5BA 121.1
C19 C20 H6BA 120.1
C21 C20 C19 119.9(4)
C21 C20 H6BA 120.1
C20 C21 H7BA 118.9
N1 C21 C20 122.1(4)
N1 C21 H7BA 118.9
C23 C22 H8BA 118.9
N2 C22 H8BA 118.9
N2 C22 C23 122.2(4)
C22 C23 H9BA 120.4
C24 C23 C22 119.1(5)
C24 C23 H9BA 120.4
C23 C24 H0CA 120.7
C25 C24 C23 118.6(4)
C25 C24 H0CA 120.7
C24 C25 H1CA 120.1
C24 C25 C26 119.8(5)
C26 C25 H1CA 120.1
C25 C26 H2CA 119.0
N2 C26 C25 122.0(4)
N2 C26 H2CA 119.0
C1 Ir1 C10 98.48(17)
C2 Ir1 C1 37.36(17)
C2 Ir1 C9 96.49(17)
C2 Ir1 C10 86.02(18)
C9 Ir1 C1 85.22(16)
C9 Ir1 C10 37.68(18)
N1 Ir1 C1 163.40(15)
N1 Ir1 C2 157.37(16)
N1 Ir1 C9 95.80(14)
N1 Ir1 C10 92.22(15)
N1 Ir1 N2 80.25(13)
N2 Ir1 C1 92.37(15)
N2 Ir1 C2 95.23(16)
N2 Ir1 C9 157.16(16)
N2 Ir1 C10 163.39(16)
C17 N1 C21 117.7(4)
C17 N1 Ir1 119.9(3)
C21 N1 Ir1 121.1(3)
C22 N2 Ir1 119.1(3)
C26 N2 C22 118.3(4)
C26 N2 Ir1 121.6(3)
F1A P1 F6A 171.9(6)
F1B P1 F5B 79.5(9)
F2A P1 F1A 94.6(4)
F2A P1 F6A 86.3(4)
F2B P1 F1B 77.8(6)
F2B P1 F5B 85.7(7)
F3A P1 F1A 85.2(6)
F3A P1 F2A 93.4(6)
F3A P1 F6A 86.7(4)
F3B P1 F1B 93.9(9)
F3B P1 F2B 94.8(7)
F3B P1 F4B 90.9(7)
F3B P1 F5B 173.1(6)
F4A P1 F1A 93.1(4)
F4A P1 F2A 172.3(4)
F4A P1 F3A 87.1(6)
F4A P1 F6A 86.0(4)
F4B P1 F1B 96.5(5)
F4B P1 F2B 172.2(6)
F4B P1 F5B 88.0(7)
F5A P1 F1A 100.1(6)
F5A P1 F2A 88.6(6)
F5A P1 F3A 174.2(4)
F5A P1 F4A 90.2(7)
F5A P1 F6A 88.0(4)
F6B P1 F1B 168.4(10)
F6B P1 F2B 92.7(5)
F6B P1 F3B 93.4(7)
F6B P1 F4B 92.3(6)
F6B P1 F5B 93.4(7)
C29A C30A H30A 120.0
C29A C30A C31A 120.0
C31A C30A H30A 120.0
C30A C29A H29A 120.0
C30A C29A C28A 120.0
C28A C29A H29A 120.0
C29A C28A H3CA 120.0
C29A C28A C27A 120.0
C27A C28A H3CA 120.0
C28A C27A H4CA 120.0
C32A C27A C28A 120.0
C32A C27A H4CA 120.0
C27A C32A H32A 120.0
C27A C32A C31A 120.0
C31A C32A H32A 120.0
C30A C31A H31A 120.0
C32A C31A C30A 120.0
C32A C31A H31A 120.0
C28B C29B H29B 120.0
C28B C29B C30B 120.0
C30B C29B H29B 120.0
C29B C28B H28B 120.0
C29B C28B C27B 120.0
C27B C28B H28B 120.0
C28B C27B H5CA 120.0
C32B C27B C28B 120.0
C32B C27B H5CA 120.0
C27B C32B H6CA 120.0
C27B C32B C31B 120.0
C31B C32B H6CA 120.0
C32B C31B H7CA 120.0
C30B C31B C32B 120.0
C30B C31B H7CA 120.0
C29B C30B H8CA 120.0
C31B C30B C29B 120.0
C31B C30B H8CA 120.0

loop_
_geom_bond_atom_site_label_1
_geom_bond_atom_site_label_2
_geom_bond_distance
C1 H 1.0000
C1 C2 1.381(6)
C1 C8 1.502(6)
C1 Ir1 2.163(4)
C2 HA 1.0000
C2 C3 1.505(7)
C2 Ir1 2.147(4)
C3 H3A 0.9900
C3 H3B 0.9900
C3 C4 1.539(7)
C4 H4A 0.9900
C4 HB 0.9900
C4 H4B 0.9900
C4 HC 0.9900
C4 C5A 1.620(12)
C4 C5B 1.400(15)
C5A HD 0.9900
C5A H5A 0.9900
C5A C6A 1.551(14)
C5B HE 0.9900
C5B HF 0.9900
C5B C6B 1.51(2)
C6A HG 0.9900
C6A H6A 0.9900
C6A C7 1.427(11)
C6B HH 0.9900
C6B HI 0.9900
C6B C7 1.651(16)
C7 H7AA 0.9900
C7 H7AB 0.9900
C7 H7B 0.9900
C7 HJ 0.9900
C7 C8 1.535(7)
C8 HK 0.9900
C8 HL 0.9900
C9 HM 1.0000
C9 C10 1.395(7)
C9 C16 1.499(6)
C9 Ir1 2.151(4)
C10 HN 1.0000
C10 C11 1.494(6)
C10 Ir1 2.169(4)
C11 HO 0.9900
C11 HP 0.9900
C11 HQ 0.9900
C11 HR 0.9900
C11 C12A 1.552(4)
C11 C12B 1.547(5)
C12A HS 0.9900
C12A HT 0.9900
C12A C13A 1.549(4)
C12B HU 0.9900
C12B HV 0.9900
C12B C13B 1.546(5)
C13A HW 0.9900
C13A HX 0.9900
C13A C14A 1.541(4)
C13B HY 0.9900
C13B HZ 0.9900
C13B C14B 1.549(5)
C14A H0AA 0.9900
C14A H1AA 0.9900
C14A C15A 1.535(4)
C14B H2AA 0.9900
C14B H3AA 0.9900
C14B C15B 1.536(15)
C15A H4AA 0.9900
C15A H5AA 0.9900
C15A C16 1.543(4)
C15B H6AA 0.9900
C15B H8AA 0.9900
C15B C16 1.550(14)
C16 H9AA 0.9900
C16 H0BA 0.9900
C16 H1BA 0.9900
C16 H2BA 0.9900
C17 H3BA 0.9500
C17 C18 1.372(6)
C17 N1 1.346(5)
C18 H4BA 0.9500
C18 C19 1.381(7)
C19 H5BA 0.9500
C19 C20 1.381(7)
C20 H6BA 0.9500
C20 C21 1.381(7)
C21 H7BA 0.9500
C21 N1 1.350(5)
C22 H8BA 0.9500
C22 C23 1.385(6)
C22 N2 1.347(6)
C23 H9BA 0.9500
C23 C24 1.375(7)
C24 H0CA 0.9500
C24 C25 1.374(7)
C25 H1CA 0.9500
C25 C26 1.378(6)
C26 H2CA 0.9500
C26 N2 1.340(6)
Ir1 N1 2.101(3)
Ir1 N2 2.107(3)
F1A P1 1.575(10)
F1B P1 1.588(13)
F2A P1 1.573(6)
F2B P1 1.566(7)
F3A P1 1.568(7)
F3B P1 1.502(9)
F4A P1 1.558(6)
F4B P1 1.534(7)
F5A P1 1.545(7)
F5B P1 1.623(8)
F6A P1 1.693(7)
F6B P1 1.488(9)
C30A H30A 0.9500
C30A C29A 1.3900
C30A C31A 1.3900
C29A H29A 0.9500
C29A C28A 1.3900
C28A H3CA 0.9500
C28A C27A 1.3900
C27A H4CA 0.9500
C27A C32A 1.3900
C32A H32A 0.9500
C32A C31A 1.3900
C31A H31A 0.9500
C29B H29B 0.9500
C29B C28B 1.3900
C29B C30B 1.3900
C28B H28B 0.9500
C28B C27B 1.3900
C27B H5CA 0.9500
C27B C32B 1.3900
C32B H6CA 0.9500
C32B C31B 1.3900
C31B H7CA 0.9500
C31B C30B 1.3900
C30B H8CA 0.9500

loop_
_geom_torsion_atom_site_label_1
_geom_torsion_atom_site_label_2
_geom_torsion_atom_site_label_3
_geom_torsion_atom_site_label_4
_geom_torsion
C1 C2 C3 C4 90.1(6)
C2 C1 C8 C7 -86.9(6)
C2 C3 C4 C5A -79.3(7)
C2 C3 C4 C5B -40.9(10)
C3 C4 C5A C6A 72.7(9)
C3 C4 C5B C6B -60.1(13)
C4 C5A C6A C7 -103.6(8)
C4 C5B C6B C7 100.4(13)
C5A C6A C7 C8 60.8(9)
C5B C6B C7 C8 -72.5(12)
C6A C7 C8 C1 42.6(8)
C6B C7 C8 C1 80.8(7)
C8 C1 C2 C3 -3.3(7)
C8 C1 C2 Ir1 -114.8(4)
C9 C10 C11 C12A -79.6(6)
C9 C10 C11 C12B -99.7(14)
C10 C9 C16 C15A 93.0(6)
C10 C9 C16 C15B 95.8(7)
C10 C11 C12A C13A 74.9(11)
C10 C11 C12B C13B 51(3)
C11 C12A C13A C14A -74.5(11)
C11 C12B C13B C14B 45(4)
C12A C13A C14A C15A 105.5(7)
C12B C13B C14B C15B -98(3)
C13A C14A C15A C16 -64.8(8)
C13B C14B C15B C16 77(3)
C14A C15A C16 C9 -39.4(8)
C14B C15B C16 C9 -85(2)
C16 C9 C10 C11 -1.9(7)
C16 C9 C10 Ir1 111.8(4)
C17 C18 C19 C20 -0.2(7)
C18 C17 N1 C21 -0.7(6)
C18 C17 N1 Ir1 166.4(4)
C18 C19 C20 C21 -0.4(7)
C19 C20 C21 N1 0.5(7)
C20 C21 N1 C17 0.0(6)
C20 C21 N1 Ir1 -166.9(3)
C22 C23 C24 C25 -1.0(7)
C23 C22 N2 C26 -0.5(6)
C23 C22 N2 Ir1 -168.9(3)
C23 C24 C25 C26 1.3(7)
C24 C25 C26 N2 -1.2(7)
C25 C26 N2 C22 0.8(6)
C25 C26 N2 Ir1 168.8(3)
Ir1 C1 C2 C3 111.4(4)
Ir1 C1 C8 C7 -172.8(3)
Ir1 C2 C3 C4 175.7(4)
Ir1 C9 C10 C11 -113.7(4)
Ir1 C9 C16 C15A 178.5(4)
Ir1 C9 C16 C15B -178.7(6)
Ir1 C10 C11 C12A -165.1(4)
Ir1 C10 C11 C12B 174.7(14)
N1 C17 C18 C19 0.8(7)
N2 C22 C23 C24 0.6(7)
C30A C29A C28A C27A 0.0
C29A C30A C31A C32A 0.0
C29A C28A C27A C32A 0.0
C28A C27A C32A C31A 0.0
C27A C32A C31A C30A 0.0
C31A C30A C29A C28A 0.0
C29B C28B C27B C32B 0.0
C28B C29B C30B C31B 0.0
C28B C27B C32B C31B 0.0
C27B C32B C31B C30B 0.0
C32B C31B C30B C29B 0.0
C30B C29B C28B C27B 0.0

loop_
_exptl_oxdiff_crystal_face_indexfrac_h
_exptl_oxdiff_crystal_face_indexfrac_k
_exptl_oxdiff_crystal_face_indexfrac_l
_exptl_oxdiff_crystal_face_x
_exptl_oxdiff_crystal_face_y
_exptl_oxdiff_crystal_face_z
-0.0000 -1.0001 0.0000 0.0044 -0.0885 -0.0079
0.0000 1.0001 -0.0000 -0.0044 0.0885 0.0079
0.0000 0.0000 1.0000 0.0111 -0.0055 0.0665
-0.0000 -0.0000 -1.0000 -0.0111 0.0055 -0.0665
-1.0000 0.0000 -1.0001 -0.1033 -0.0005 -0.0516
1.0000 -0.0000 0.0000 0.0922 0.0059 -0.0149
-1.0000 0.0000 -0.0000 -0.0922 -0.0059 0.0149
